data_4322347
loop_
_publ_author_name
'Rolf Minkwitz'
'Michael Berkei'

_publ_section_title
;
 A New Method for Preparation and Crystal Structure of
 (Trifluoromethyl)iodine Dichloride
;
_journal_name_full 'Inorganic Chemistry'
_journal_page_first 5041
_journal_page_last 5044
_journal_paper_doi 10.1021/ic990441n
_journal_volume 38
_journal_year 1999
_chemical_formula_sum 'C Cl2 F3 I'
_chemical_formula_weight 266.81
_chemical_name_common 'trifluoromethyl iodine dichloride '
_chemical_name_systematic
; 
 trifluoromethyl iodine dichloride 
;
_space_group_IT_number 64
_symmetry_cell_setting orthorhombic
_symmetry_space_group_name_Hall '-C 2ac 2'
_symmetry_space_group_name_H-M 'C m c e'
_atom_sites_solution_hydrogens geom
_atom_sites_solution_primary direct
_atom_sites_solution_secondary difmap
_audit_creation_method SHELXL
_cell_angle_alpha 90.00
_cell_angle_beta 90.00
_cell_angle_gamma 90.00
_cell_formula_units_Z 8
_cell_length_a 6.9900(10)
_cell_length_b 7.9850(10)
_cell_length_c 21.1770(10)
_cell_measurement_temperature 173(2)
_cell_volume 1182.0(2)
_computing_cell_refinement 'DENZO, SCALEPACK'
_computing_data_collection KappaCCD
_computing_data_reduction 'DENZO, SCALEPACK'
_computing_molecular_graphics 'Siemens XP'
_computing_publication_material
; 
SHELXL-93 (Sheldrick, 1993), Parst (Nardelli 1983), Platon (Spek 1982), 
Missym (Le Page 1987)' 
;
_computing_structure_refinement 'SHELXL-93 (Sheldrick, 1993)'
_computing_structure_solution 'SHELXS-86 (Sheldrick, 1990)'
_diffrn_ambient_temperature 173(2)
_diffrn_measurement_device 'Nonius Kappa CCD '
_diffrn_measurement_method \w--2\q
_diffrn_radiation_monochromator graphite
_diffrn_radiation_source 'fine-focus sealed tube'
_diffrn_radiation_type MoK\a
_diffrn_radiation_wavelength 0.71069
_diffrn_reflns_av_R_equivalents 0.0422
_diffrn_reflns_av_sigmaI/netI 0.0442
_diffrn_reflns_limit_h_max 9
_diffrn_reflns_limit_h_min -6
_diffrn_reflns_limit_k_max 6
_diffrn_reflns_limit_k_min -11
_diffrn_reflns_limit_l_max 21
_diffrn_reflns_limit_l_min -27
_diffrn_reflns_number 3381
_diffrn_reflns_theta_max 34.33
_diffrn_reflns_theta_min 1.92
_exptl_absorpt_coefficient_mu 6.262
_exptl_absorpt_correction_type none
_exptl_crystal_colour pale_yellow
_exptl_crystal_density_diffrn 2.999
_exptl_crystal_description 'parallel epipet '
_exptl_crystal_F_000 960
_exptl_crystal_size_max 0.1
_exptl_crystal_size_mid 0.05
_exptl_crystal_size_min 0.05
_refine_diff_density_max 1.253
_refine_diff_density_min -1.447
_refine_diff_density_rms 0.255
_refine_ls_extinction_method none
_refine_ls_goodness_of_fit_all 1.876
_refine_ls_goodness_of_fit_obs 1.177
_refine_ls_matrix_type full
_refine_ls_number_parameters 40
_refine_ls_number_reflns 1027
_refine_ls_number_restraints 0
_refine_ls_restrained_S_all 1.876
_refine_ls_restrained_S_obs 1.177
_refine_ls_R_factor_all 0.0554
_refine_ls_R_factor_obs 0.0341
_refine_ls_shift/esd_max -0.002
_refine_ls_shift/esd_mean 0.001
_refine_ls_structure_factor_coef Fsqd
_refine_ls_weighting_details 'w=1/[\s^2^(Fo^2^)+(0.0311P)^2^+0.0000P] where P=(Fo^2^+2Fc^2^)/3'
_refine_ls_weighting_scheme calc
_refine_ls_wR_factor_all 0.1151
_refine_ls_wR_factor_obs 0.0631
_reflns_number_observed 793
_reflns_number_total 1027
_reflns_observed_criterion >2sigma(I)
_cod_data_source_file ic990441n.cif
_cod_data_source_block CCl2F3I
_cod_depositor_comments
;
The following automatic conversions were performed:

'_refine_ls_weighting_scheme' value 'calc
w=1/[\s^2^(Fo^2^)+(0.0311P)^2^+0.0000P] where P=(Fo^2^+2Fc^2^)/3' was
changed to 'calc'. New tag '_refine_ls_weighting_details' was
created. The value of the new tag was set to
'w=1/[\s^2^(Fo^2^)+(0.0311P)^2^+0.0000P] where P=(Fo^2^+2Fc^2^)/3'.

Automatic conversion script
Id: cif_fix_values 3143 2015-03-26 13:38:13Z robertas 

2021-04-13
Space group name changed to comply with IUCR recomendations
                 miguel
;
_cod_original_sg_symbol_H-M 'C m c a'
_cod_database_code 4322347

loop_
_symmetry_equiv_pos_as_xyz
'x, y, z'
'-x, -y+1/2, z+1/2'
'-x, y+1/2, -z+1/2'
'x, -y, -z'
'x+1/2, y+1/2, z'
'-x+1/2, -y+1, z+1/2'
'-x+1/2, y+1, -z+1/2'
'x+1/2, -y+1/2, -z'
'-x, -y, -z'
'x, y-1/2, -z-1/2'
'x, -y-1/2, z-1/2'
'-x, y, z'
'-x+1/2, -y+1/2, -z'
'x+1/2, y, -z-1/2'
'x+1/2, -y, z-1/2'
'-x+1/2, y+1/2, z'

loop_
_atom_site_aniso_label
_atom_site_aniso_U_11
_atom_site_aniso_U_22
_atom_site_aniso_U_33
_atom_site_aniso_U_23
_atom_site_aniso_U_13
_atom_site_aniso_U_12
I1 0.0211(3) 0.0176(3) 0.0384(4) 0.0028(2) 0.000 0.000
Cl1 0.0352(13) 0.0221(9) 0.0498(14) -0.0088(8) 0.000 0.000
Cl2 0.0321(13) 0.0185(10) 0.085(2) -0.0018(10) 0.000 0.000
C1 0.062(8) 0.035(5) 0.035(6) -0.009(4) 0.000 0.000
F1 0.124(7) 0.031(3) 0.040(4) 0.008(2) 0.000 0.000
F2 0.082(4) 0.060(3) 0.052(3) -0.012(2) -0.029(3) -0.001(2)

loop_
_atom_site_label
_atom_site_type_symbol
_atom_site_fract_x
_atom_site_fract_y
_atom_site_fract_z
_atom_site_U_iso_or_equiv
_atom_site_thermal_displace_type
_atom_site_occupancy
_atom_site_calc_flag
_atom_site_refinement_flags
_atom_site_disorder_group
I1 I 0.5000 0.16056(6) 0.67184(3) 0.0257(2) Uani 1 d S .
Cl1 Cl 0.5000 0.4674(2) 0.68913(12) 0.0357(5) Uani 1 d S .
Cl2 Cl 0.5000 -0.1339(2) 0.63816(15) 0.0452(7) Uani 1 d S .
C1 C 0.5000 0.2081(13) 0.5681(5) 0.044(3) Uani 1 d S .
F1 F 0.5000 0.3688(6) 0.5574(3) 0.065(2) Uani 1 d S .
F2 F 0.3467(9) 0.1405(4) 0.5446(2) 0.0649(14) Uani 1 d . .

loop_
_atom_type_symbol
_atom_type_description
_atom_type_scat_dispersion_real
_atom_type_scat_dispersion_imag
_atom_type_scat_source
C C 0.0033 0.0016 'International Tables Vol C Tables 4.2.6.8 and 6.1.1.4'
F F 0.0171 0.0103 'International Tables Vol C Tables 4.2.6.8 and 6.1.1.4'
Cl Cl 0.1484 0.1585 'International Tables Vol C Tables 4.2.6.8 and 6.1.1.4'
I I -0.4742 1.8119 'International Tables Vol C Tables 4.2.6.8 and 6.1.1.4'

loop_
_geom_angle_atom_site_label_1
_geom_angle_atom_site_label_2
_geom_angle_atom_site_label_3
_geom_angle
_geom_angle_site_symmetry_1
_geom_angle_site_symmetry_3
_geom_angle_publ_flag
C1 I1 Cl2 82.9(3) . . ?
C1 I1 Cl1 88.7(3) . . ?
Cl2 I1 Cl1 171.62(9) . . ?
F1 C1 F2 110.0(6) . . ?
F1 C1 F2 110.0(6) . 12_655 ?
F2 C1 F2 111.1(8) . 12_655 ?
F1 C1 I1 109.9(6) . . ?
F2 C1 I1 107.9(6) . . ?
F2 C1 I1 107.9(6) 12_655 . ?

loop_
_geom_bond_atom_site_label_1
_geom_bond_atom_site_label_2
_geom_bond_distance
_geom_bond_site_symmetry_2
_geom_bond_publ_flag
I1 C1 2.229(10) . ?
I1 Cl2 2.457(2) . ?
I1 Cl1 2.478(2) . ?
C1 F1 1.303(10) . ?
C1 F2 1.299(7) . ?
C1 F2 1.299(7) 12_655 ?
